data_4328036
loop_
_publ_author_name
'Eugenio Coronado'
'Simona Curreli'
'Carlos Gim\'enez-Saiz'
'Carlos J. G\'omez-Garc\'ia'

_publ_section_title
;
 The Series of Molecular Conductors and Superconductors
 ET4[AFe(C2O4)3].PhX (ET = bis(ethylenedithio)tetrathiafulvalene;
 (C2O4)2-= oxalate; A+= H3O+, K+; X = F, Cl, Br, and I): Influence of the
 Halobenzene Guest Molecules on the Crystal Structure and Superconducting
 Properties
;
_journal_name_full 'Inorganic Chemistry'
_journal_page_first 1111
_journal_page_last 1126
_journal_paper_doi 10.1021/ic202269x
_journal_volume 51
_journal_year 2012
_chemical_formula_moiety '4(C10 H8 S8), (C6 Fe O12), (C6 H5 I), K'
_chemical_formula_sum 'C52 H37 Fe I K O12 S32'
_chemical_formula_weight 2101.59
_chemical_name_systematic
;
 ?
;
_space_group_IT_number 15
_symmetry_cell_setting monoclinic
_symmetry_space_group_name_Hall '-C 2yc'
_symmetry_space_group_name_H-M 'C 1 2/c 1'
_atom_sites_solution_hydrogens geom
_atom_sites_solution_primary direct
_atom_sites_solution_secondary difmap
_audit_creation_method SHELXL-97
_cell_angle_alpha 90.00
_cell_angle_beta 93.3664(6)
_cell_angle_gamma 90.00
_cell_formula_units_Z 4
_cell_length_a 10.2260(2)
_cell_length_b 19.9234(2)
_cell_length_c 35.9064(4)
_cell_measurement_reflns_used 41007
_cell_measurement_temperature 292(2)
_cell_measurement_theta_max 27.30
_cell_measurement_theta_min 0.998
_cell_volume 7302.83(18)
_computing_cell_refinement 'HKL Scalepack (Otwinowski & Minor 1997)'
_computing_data_collection 'Collect (Nonius BV, 1997-2000)'
_computing_data_reduction
;
HKL Denzo and Scalepack (Otwinowski & Minor 1997)
;
_computing_molecular_graphics 'Ortep-3 for Windows (Farrugia, 1997)'
_computing_publication_material 'WinGX publication routines (Farrugia, 1999)'
_computing_structure_refinement 'SHELXL-97 (Sheldrick, 1997)'
_computing_structure_solution 'SIR97 (Altomare et al., 1997)'
_diffrn_ambient_temperature 292(2)
_diffrn_detector_area_resol_mean 9
_diffrn_measured_fraction_theta_full 0.995
_diffrn_measured_fraction_theta_max 0.989
_diffrn_measurement_device_type KappaCCD
_diffrn_measurement_method CCD
_diffrn_radiation_monochromator 'horizonally mounted graphite crystal'
_diffrn_radiation_source 'fine-focus sealed tube'
_diffrn_radiation_type MoK\a
_diffrn_radiation_wavelength 0.71073
_diffrn_reflns_av_R_equivalents 0.0748
_diffrn_reflns_av_sigmaI/netI 0.0588
_diffrn_reflns_limit_h_max 12
_diffrn_reflns_limit_h_min -13
_diffrn_reflns_limit_k_max 25
_diffrn_reflns_limit_k_min -25
_diffrn_reflns_limit_l_max 46
_diffrn_reflns_limit_l_min -45
_diffrn_reflns_number 40315
_diffrn_reflns_theta_full 27.00
_diffrn_reflns_theta_max 27.30
_diffrn_reflns_theta_min 1.14
_exptl_absorpt_coefficient_mu 1.660
_exptl_absorpt_correction_T_max 0.730
_exptl_absorpt_correction_T_min 0.615
_exptl_absorpt_correction_type multi-scan
_exptl_absorpt_process_details
;
multi-scan from symmetry-related measurements 
 Sortav (Blessing 1995)
;
_exptl_crystal_colour black
_exptl_crystal_density_diffrn 1.911
_exptl_crystal_description prism
_exptl_crystal_F_000 4220
_exptl_crystal_size_max 0.30
_exptl_crystal_size_mid 0.20
_exptl_crystal_size_min 0.15
_refine_diff_density_max 0.738
_refine_diff_density_min -0.992
_refine_diff_density_rms 0.157
_refine_ls_extinction_method none
_refine_ls_goodness_of_fit_ref 1.024
_refine_ls_hydrogen_treatment noref
_refine_ls_matrix_type full
_refine_ls_number_parameters 487
_refine_ls_number_reflns 8150
_refine_ls_number_restraints 1
_refine_ls_restrained_S_all 1.024
_refine_ls_R_factor_all 0.0946
_refine_ls_R_factor_gt 0.0486
_refine_ls_shift/su_max 0.000
_refine_ls_shift/su_mean 0.000
_refine_ls_structure_factor_coef Fsqd
_refine_ls_weighting_details 'calc w=1/[\s^2^(Fo^2^)+(0.0855P)^2^+1.9749P] where P=(Fo^2^+2Fc^2^)/3'
_refine_ls_weighting_scheme calc
_refine_ls_wR_factor_gt 0.1212
_refine_ls_wR_factor_ref 0.1537
_reflns_number_gt 5123
_reflns_number_total 8150
_reflns_threshold_expression >2sigma(I)
_cod_data_source_file ic202269x_si_002_4.cif
_cod_data_source_block Compound_4_292K
_cod_original_sg_symbol_H-M 'C 2/c'
_cod_database_code 4328036

loop_
_symmetry_equiv_pos_as_xyz
'x, y, z'
'-x, y, -z+1/2'
'x+1/2, y+1/2, z'
'-x+1/2, y+1/2, -z+1/2'
'-x, -y, -z'
'x, -y, z-1/2'
'-x+1/2, -y+1/2, -z'
'x+1/2, -y+1/2, z-1/2'

loop_
_atom_site_label
_atom_site_type_symbol
_atom_site_fract_x
_atom_site_fract_y
_atom_site_fract_z
_atom_site_U_iso_or_equiv
_atom_site_adp_type
_atom_site_occupancy
_atom_site_symmetry_multiplicity
_atom_site_calc_flag
_atom_site_refinement_flags
_atom_site_disorder_assembly
_atom_site_disorder_group
S1 S -0.07821(11) 0.21348(6) 0.00917(3) 0.0447(3) Uani 1 1 d . . .
S2 S 0.16717(11) 0.14416(6) 0.03164(3) 0.0412(3) Uani 1 1 d . . .
S3 S 0.03486(11) 0.24335(6) -0.07197(3) 0.0436(3) Uani 1 1 d . . .
S4 S 0.27756(11) 0.17295(6) -0.04854(3) 0.0425(3) Uani 1 1 d . . .
S5 S -0.20140(11) 0.19419(7) 0.07999(3) 0.0510(3) Uani 1 1 d . . .
S6 S 0.09453(11) 0.11368(6) 0.10823(3) 0.0471(3) Uani 1 1 d . . .
S7 S 0.10556(14) 0.26886(7) -0.14861(3) 0.0598(4) Uani 1 1 d . . .
S8 S 0.40208(12) 0.19069(6) -0.11964(4) 0.0528(3) Uani 1 1 d . . .
C1 C 0.0759(4) 0.1878(2) -0.00315(11) 0.0372(10) Uani 1 1 d . . .
C2 C 0.1234(4) 0.2000(2) -0.03702(11) 0.0366(10) Uani 1 1 d . . .
C3 C -0.0638(4) 0.1809(2) 0.05446(12) 0.0403(10) Uani 1 1 d . . .
C4 C 0.0490(4) 0.1499(2) 0.06502(11) 0.0350(9) Uani 1 1 d . . .
C5 C 0.1553(4) 0.2365(2) -0.10470(11) 0.0403(10) Uani 1 1 d . . .
C6 C 0.2667(4) 0.2056(2) -0.09360(11) 0.0387(10) Uani 1 1 d . . .
C7 C -0.1399(5) 0.1731(2) 0.12694(13) 0.0497(12) Uani 1 1 d . . .
H7A H -0.0863 0.2100 0.1368 0.060 Uiso 1 1 calc R . .
H7B H -0.2136 0.1685 0.1426 0.060 Uiso 1 1 calc R . .
C8 C -0.0602(4) 0.1097(2) 0.12951(13) 0.0461(11) Uani 1 1 d . . .
H8A H -0.1116 0.0737 0.1178 0.055 Uiso 1 1 calc R . .
H8B H -0.0440 0.0983 0.1556 0.055 Uiso 1 1 calc R . .
C9 C 0.2521(6) 0.2578(3) -0.17373(14) 0.0684(16) Uani 1 1 d . . .
H9A H 0.2284 0.2597 -0.2003 0.082 Uiso 1 1 calc R . .
H9B H 0.3109 0.2950 -0.1678 0.082 Uiso 1 1 calc R . .
C10 C 0.3231(6) 0.1942(3) -0.16559(14) 0.0661(15) Uani 1 1 d . . .
H10A H 0.3887 0.1883 -0.1838 0.079 Uiso 1 1 calc R . .
H10B H 0.2617 0.1572 -0.1685 0.079 Uiso 1 1 calc R . .
S9 S 0.52526(11) 0.08852(6) 0.02034(3) 0.0439(3) Uani 1 1 d . . .
S10 S 0.76200(11) 0.01318(6) 0.04462(3) 0.0419(3) Uani 1 1 d . . .
S11 S 0.64272(11) 0.11552(6) -0.05907(3) 0.0433(3) Uani 1 1 d . . .
S12 S 0.88171(11) 0.04124(6) -0.03552(3) 0.0405(3) Uani 1 1 d . . .
S13 S 0.39477(13) 0.07348(8) 0.08990(4) 0.0619(4) Uani 1 1 d . . .
S14 S 0.67811(11) -0.01369(7) 0.12093(3) 0.0502(3) Uani 1 1 d . . .
S15 S 0.73527(14) 0.15494(7) -0.13241(3) 0.0561(4) Uani 1 1 d . . .
S16 S 1.01454(11) 0.06986(6) -0.10516(3) 0.0455(3) Uani 1 1 d . . .
C11 C 0.6795(4) 0.0594(2) 0.00959(11) 0.0364(9) Uani 1 1 d . . .
C12 C 0.7293(4) 0.0716(2) -0.02392(11) 0.0378(10) Uani 1 1 d . . .
C13 C 0.5327(4) 0.0561(2) 0.06532(11) 0.0380(10) Uani 1 1 d . A .
C14 C 0.6416(4) 0.0218(2) 0.07709(11) 0.0376(10) Uani 1 1 d . A .
C15 C 0.7685(4) 0.1149(2) -0.08979(11) 0.0385(10) Uani 1 1 d . B .
C16 C 0.8787(4) 0.0816(2) -0.07881(11) 0.0366(10) Uani 1 1 d . B .
C17A C 0.4595(14) 0.0571(10) 0.1372(6) 0.055(4) Uani 0.663(14) 1 d P A 1
H17A H 0.5231 0.0915 0.1445 0.066 Uiso 0.663(14) 1 calc PR A 1
H17B H 0.3887 0.0600 0.1540 0.066 Uiso 0.663(14) 1 calc PR A 1
C18A C 0.5243(7) -0.0113(4) 0.14171(18) 0.038(2) Uani 0.663(14) 1 d P A 1
H18A H 0.4669 -0.0451 0.1302 0.046 Uiso 0.663(14) 1 calc PR A 1
H18B H 0.5371 -0.0218 0.1681 0.046 Uiso 0.663(14) 1 calc PR A 1
C17B C 0.422(2) 0.040(2) 0.1347(12) 0.055(9) Uani 0.337(14) 1 d PD A 2
H17C H 0.3743 0.0664 0.1522 0.066 Uiso 0.337(14) 1 calc PR A 2
H17D H 0.3900 -0.0055 0.1351 0.066 Uiso 0.337(14) 1 calc PR A 2
C18B C 0.5632(18) 0.0410(12) 0.1465(4) 0.067(7) Uani 0.337(14) 1 d PD A 2
H18C H 0.5714 0.0286 0.1726 0.081 Uiso 0.337(14) 1 calc PR A 2
H18D H 0.5937 0.0869 0.1448 0.081 Uiso 0.337(14) 1 calc PR A 2
C19A C 0.8521(15) 0.1235(7) -0.1629(3) 0.052(3) Uani 0.75(3) 1 d P B 1
H19A H 0.8078 0.1155 -0.1871 0.062 Uiso 0.75(3) 1 calc PR B 1
H19B H 0.9174 0.1580 -0.1661 0.062 Uiso 0.75(3) 1 calc PR B 1
C20A C 0.9207(12) 0.0607(6) -0.15064(19) 0.045(3) Uani 0.75(3) 1 d P B 1
H20A H 0.9802 0.0475 -0.1694 0.054 Uiso 0.75(3) 1 calc PR B 1
H20B H 0.8567 0.0251 -0.1487 0.054 Uiso 0.75(3) 1 calc PR B 1
C19B C 0.828(3) 0.094(2) -0.1592(10) 0.044(9) Uani 0.25(3) 1 d P B 2
H19C H 0.7908 0.0501 -0.1554 0.053 Uiso 0.25(3) 1 calc PR B 2
H19D H 0.8133 0.1051 -0.1854 0.053 Uiso 0.25(3) 1 calc PR B 2
C20B C 0.974(3) 0.0904(19) -0.1501(6) 0.050(8) Uani 0.25(3) 1 d P B 2
H20C H 1.0129 0.1336 -0.1554 0.060 Uiso 0.25(3) 1 calc PR B 2
H20D H 1.0113 0.0574 -0.1662 0.060 Uiso 0.25(3) 1 calc PR B 2
Fe1 Fe 1.0000 0.08757(4) 0.2500 0.0383(2) Uani 1 2 d S . 2
C21 C 1.0458(5) 0.2248(2) 0.26814(13) 0.0488(12) Uani 1 1 d . . 2
C22 C 0.7687(5) 0.0253(2) 0.27169(13) 0.0466(11) Uani 1 1 d . C 2
C23 C 0.7879(5) 0.0005(2) 0.23126(13) 0.0433(11) Uani 1 1 d . C 2
O1 O 1.0720(3) 0.16590(16) 0.28068(8) 0.0502(8) Uani 1 1 d . D 2
O2 O 1.0827(4) 0.27800(17) 0.28194(10) 0.0658(10) Uani 1 1 d . . 2
O3 O 0.8514(3) 0.06990(16) 0.28332(8) 0.0471(8) Uani 1 1 d . C 2
O4 O 0.8924(3) 0.02347(15) 0.21753(8) 0.0443(7) Uani 1 1 d . C 2
O5 O 0.6812(3) 0.00081(19) 0.28915(10) 0.0617(9) Uani 1 1 d . C 2
O6 O 0.7072(3) -0.03695(17) 0.21556(10) 0.0602(9) Uani 1 1 d . C 2
I1 I 0.5000 0.36270(3) 0.2500 0.0974(3) Uani 1 2 d S E 2
C24 C 0.5000 0.2584(3) 0.2500 0.0524(17) Uani 1 2 d S . 2
C25 C 0.5941(5) 0.2253(3) 0.23073(14) 0.0577(13) Uani 1 1 d . F 2
H25 H 0.6555 0.2491 0.2179 0.069 Uiso 1 1 calc R F 2
C26 C 0.5943(6) 0.1568(3) 0.2310(2) 0.091(2) Uani 1 1 d . F 2
H26 H 0.6571 0.1333 0.2186 0.110 Uiso 1 1 calc R F 2
C27 C 0.5000 0.1222(4) 0.2500 0.095(3) Uani 1 2 d S . 2
H27 H 0.5000 0.0755 0.2500 0.114 Uiso 1 2 calc SR . 2
K1 K 0.5000 -0.09379(7) 0.2500 0.0545(4) Uani 1 2 d S . 2

loop_
_atom_site_aniso_label
_atom_site_aniso_U_11
_atom_site_aniso_U_22
_atom_site_aniso_U_33
_atom_site_aniso_U_23
_atom_site_aniso_U_13
_atom_site_aniso_U_12
S1 0.0360(6) 0.0548(7) 0.0434(6) 0.0030(5) 0.0021(5) 0.0102(5)
S2 0.0337(6) 0.0504(7) 0.0396(6) 0.0079(5) 0.0048(5) 0.0072(5)
S3 0.0374(6) 0.0513(7) 0.0418(6) 0.0051(5) -0.0006(5) 0.0089(5)
S4 0.0354(6) 0.0494(7) 0.0427(6) 0.0055(5) 0.0020(5) 0.0077(5)
S5 0.0362(6) 0.0632(8) 0.0546(7) 0.0020(6) 0.0107(5) 0.0105(6)
S6 0.0401(6) 0.0576(7) 0.0444(6) 0.0123(6) 0.0087(5) 0.0068(6)
S7 0.0710(9) 0.0675(9) 0.0399(7) 0.0090(6) -0.0049(6) 0.0071(7)
S8 0.0495(7) 0.0532(7) 0.0574(7) 0.0012(6) 0.0183(6) 0.0021(6)
C1 0.034(2) 0.038(2) 0.039(2) -0.0002(19) -0.0006(18) 0.0029(19)
C2 0.034(2) 0.038(2) 0.038(2) 0.0032(19) -0.0013(18) 0.0016(19)
C3 0.036(2) 0.043(2) 0.042(2) -0.002(2) 0.0033(19) -0.001(2)
C4 0.035(2) 0.037(2) 0.034(2) -0.0008(18) 0.0049(18) -0.0010(19)
C5 0.049(3) 0.039(2) 0.033(2) -0.0015(19) 0.003(2) -0.002(2)
C6 0.040(2) 0.036(2) 0.040(2) -0.0031(19) 0.0046(19) 0.000(2)
C7 0.048(3) 0.051(3) 0.052(3) 0.000(2) 0.016(2) 0.004(2)
C8 0.046(3) 0.048(3) 0.047(3) 0.008(2) 0.015(2) 0.000(2)
C9 0.076(4) 0.089(4) 0.040(3) 0.012(3) 0.001(3) -0.022(3)
C10 0.068(4) 0.078(4) 0.054(3) -0.018(3) 0.017(3) -0.005(3)
S9 0.0363(6) 0.0604(7) 0.0351(6) 0.0074(5) 0.0035(5) 0.0148(5)
S10 0.0360(6) 0.0524(7) 0.0376(6) 0.0079(5) 0.0043(5) 0.0111(5)
S11 0.0368(6) 0.0600(7) 0.0334(5) 0.0052(5) 0.0052(5) 0.0147(6)
S12 0.0360(6) 0.0473(7) 0.0385(6) 0.0030(5) 0.0037(5) 0.0093(5)
S13 0.0451(7) 0.0932(11) 0.0490(7) 0.0219(7) 0.0156(6) 0.0289(7)
S14 0.0367(6) 0.0661(8) 0.0482(7) 0.0238(6) 0.0057(5) 0.0059(6)
S15 0.0671(9) 0.0639(8) 0.0386(6) 0.0136(6) 0.0144(6) 0.0240(7)
S16 0.0361(6) 0.0490(7) 0.0526(7) 0.0026(6) 0.0138(5) 0.0067(5)
C11 0.032(2) 0.043(2) 0.035(2) 0.0023(19) 0.0032(18) 0.0045(19)
C12 0.039(2) 0.041(2) 0.034(2) -0.0040(18) 0.0013(18) 0.002(2)
C13 0.035(2) 0.045(2) 0.034(2) 0.0073(19) 0.0039(18) 0.005(2)
C14 0.033(2) 0.044(2) 0.036(2) 0.0030(19) 0.0048(18) 0.001(2)
C15 0.039(2) 0.043(2) 0.034(2) 0.0006(19) 0.0053(18) 0.006(2)
C16 0.035(2) 0.039(2) 0.036(2) -0.0015(18) 0.0044(18) 0.0023(19)
C17A 0.039(8) 0.078(12) 0.050(6) 0.007(7) 0.013(7) 0.008(7)
C18A 0.030(4) 0.048(5) 0.037(4) 0.014(3) 0.008(3) 0.005(3)
C17B 0.051(16) 0.063(18) 0.053(14) 0.038(14) 0.008(13) 0.007(13)
C18B 0.068(13) 0.099(18) 0.037(8) 0.010(9) 0.013(8) -0.010(12)
C19A 0.054(8) 0.065(8) 0.036(4) 0.001(5) 0.009(4) 0.005(5)
C20A 0.055(7) 0.045(5) 0.036(3) -0.007(3) 0.011(4) 0.001(4)
C19B 0.025(13) 0.08(3) 0.026(13) -0.018(16) 0.003(9) -0.024(16)
C20B 0.048(16) 0.053(17) 0.049(12) -0.016(11) 0.006(11) -0.015(13)
Fe1 0.0407(5) 0.0396(5) 0.0350(5) 0.000 0.0049(4) 0.000
C21 0.048(3) 0.041(3) 0.060(3) -0.007(2) 0.019(2) -0.003(2)
C22 0.043(3) 0.055(3) 0.043(3) 0.010(2) 0.007(2) 0.014(2)
C23 0.041(3) 0.044(3) 0.045(3) 0.005(2) -0.001(2) 0.006(2)
O1 0.058(2) 0.0447(18) 0.0469(18) -0.0025(15) -0.0016(15) -0.0033(16)
O2 0.072(3) 0.046(2) 0.080(3) -0.0161(19) 0.010(2) -0.0098(19)
O3 0.0459(19) 0.0557(19) 0.0403(17) -0.0050(15) 0.0087(14) -0.0010(16)
O4 0.0443(18) 0.0509(19) 0.0384(16) -0.0025(14) 0.0094(14) -0.0062(15)
O5 0.054(2) 0.076(2) 0.057(2) 0.0121(19) 0.0213(18) -0.0046(19)
O6 0.049(2) 0.071(2) 0.059(2) 0.0005(18) -0.0051(17) -0.0161(19)
I1 0.1630(7) 0.0487(3) 0.0881(4) 0.000 0.0728(5) 0.000
C24 0.067(5) 0.046(4) 0.043(4) 0.000 -0.009(3) 0.000
C25 0.061(3) 0.055(3) 0.056(3) -0.001(2) -0.013(3) 0.006(3)
C26 0.064(4) 0.076(4) 0.128(6) -0.024(4) -0.047(4) 0.023(4)
C27 0.073(7) 0.050(5) 0.156(10) 0.000 -0.047(7) 0.000
K1 0.0501(9) 0.0445(8) 0.0704(10) 0.000 0.0151(8) 0.000

loop_
_atom_type_symbol
_atom_type_description
_atom_type_scat_dispersion_real
_atom_type_scat_dispersion_imag
_atom_type_scat_source
Fe Fe 0.3463 0.8444 'International Tables Vol C Tables 4.2.6.8 and 6.1.1.4'
S S 0.1246 0.1234 'International Tables Vol C Tables 4.2.6.8 and 6.1.1.4'
C C 0.0033 0.0016 'International Tables Vol C Tables 4.2.6.8 and 6.1.1.4'
K K 0.2009 0.2494 'International Tables Vol C Tables 4.2.6.8 and 6.1.1.4'
O O 0.0106 0.0060 'International Tables Vol C Tables 4.2.6.8 and 6.1.1.4'
I I -0.4742 1.8119 'International Tables Vol C Tables 4.2.6.8 and 6.1.1.4'
H H 0.0000 0.0000 'International Tables Vol C Tables 4.2.6.8 and 6.1.1.4'

loop_
_geom_angle_atom_site_label_1
_geom_angle_atom_site_label_2
_geom_angle_atom_site_label_3
_geom_angle
_geom_angle_site_symmetry_1
_geom_angle_site_symmetry_3
C1 S1 C3 95.7(2) . .
C1 S2 C4 95.48(19) . .
C2 S3 C5 95.1(2) . .
C2 S4 C6 95.5(2) . .
C3 S5 C7 101.9(2) . .
C4 S6 C8 101.5(2) . .
C5 S7 C9 101.5(2) . .
C6 S8 C10 99.1(2) . .
C2 C1 S1 123.5(3) . .
C2 C1 S2 121.7(3) . .
S1 C1 S2 114.8(2) . .
C1 C2 S3 122.6(3) . .
C1 C2 S4 122.3(3) . .
S3 C2 S4 115.1(2) . .
C4 C3 S5 128.8(3) . .
C4 C3 S1 117.2(3) . .
S5 C3 S1 114.0(2) . .
C3 C4 S6 128.3(3) . .
C3 C4 S2 116.8(3) . .
S6 C4 S2 114.9(2) . .
C6 C5 S7 129.5(3) . .
C6 C5 S3 117.1(3) . .
S7 C5 S3 113.3(3) . .
C5 C6 S8 127.6(3) . .
C5 C6 S4 117.2(3) . .
S8 C6 S4 115.2(2) . .
C8 C7 S5 114.1(3) . .
C8 C7 H7A 108.7 . .
S5 C7 H7A 108.7 . .
C8 C7 H7B 108.7 . .
S5 C7 H7B 108.7 . .
H7A C7 H7B 107.6 . .
C7 C8 S6 115.1(3) . .
C7 C8 H8A 108.5 . .
S6 C8 H8A 108.5 . .
C7 C8 H8B 108.5 . .
S6 C8 H8B 108.5 . .
H8A C8 H8B 107.5 . .
C10 C9 S7 114.7(4) . .
C10 C9 H9A 108.6 . .
S7 C9 H9A 108.6 . .
C10 C9 H9B 108.6 . .
S7 C9 H9B 108.6 . .
H9A C9 H9B 107.6 . .
C9 C10 S8 113.8(4) . .
C9 C10 H10A 108.8 . .
S8 C10 H10A 108.8 . .
C9 C10 H10B 108.8 . .
S8 C10 H10B 108.8 . .
H10A C10 H10B 107.7 . .
C13 S9 C11 95.23(19) . .
C11 S10 C14 95.7(2) . .
C12 S11 C15 95.3(2) . .
C12 S12 C16 94.8(2) . .
C13 S13 C17B 107.5(12) . .
C13 S13 C17A 100.2(6) . .
C14 S14 C18A 102.7(2) . .
C14 S14 C18B 95.7(6) . .
C15 S15 C19B 94.5(13) . .
C15 S15 C19A 106.0(4) . .
C16 S16 C20B 109.1(10) . .
C16 S16 C20A 96.0(3) . .
C12 C11 S10 123.1(3) . .
C12 C11 S9 121.8(3) . .
S10 C11 S9 115.0(2) . .
C11 C12 S11 122.3(3) . .
C11 C12 S12 122.4(3) . .
S11 C12 S12 115.2(2) . .
C14 C13 S9 117.9(3) . .
C14 C13 S13 128.2(3) . .
S9 C13 S13 113.9(2) . .
C13 C14 S14 127.9(3) . .
C13 C14 S10 116.0(3) . .
S14 C14 S10 116.0(2) . .
C16 C15 S15 126.9(3) . .
C16 C15 S11 117.0(3) . .
S15 C15 S11 116.1(2) . .
C15 C16 S16 125.9(3) . .
C15 C16 S12 117.3(3) . .
S16 C16 S12 116.6(2) . .
C18A C17A S13 113.1(14) . .
C18A C17A H17A 109.0 . .
S13 C17A H17A 109.0 . .
C18A C17A H17B 109.0 . .
S13 C17A H17B 109.0 . .
H17A C17A H17B 107.8 . .
C17A C18A S14 111.7(9) . .
C17A C18A H18A 109.3 . .
S14 C18A H18A 109.3 . .
C17A C18A H18B 109.3 . .
S14 C18A H18B 109.3 . .
H18A C18A H18B 107.9 . .
C18B C17B S13 111(2) . .
C18B C17B H17C 109.4 . .
S13 C17B H17C 109.4 . .
C18B C17B H17D 109.4 . .
S13 C17B H17D 109.4 . .
H17C C17B H17D 108.0 . .
C17B C18B S14 119(2) . .
C17B C18B H18C 107.6 . .
S14 C18B H18C 107.6 . .
C17B C18B H18D 107.6 . .
S14 C18B H18D 107.6 . .
H18C C18B H18D 107.1 . .
C20A C19A S15 115.9(9) . .
C20A C19A H19A 108.3 . .
S15 C19A H19A 108.3 . .
C20A C19A H19B 108.3 . .
S15 C19A H19B 108.3 . .
H19A C19A H19B 107.4 . .
C19A C20A S16 112.8(10) . .
C19A C20A H20A 109.0 . .
S16 C20A H20A 109.0 . .
C19A C20A H20B 109.0 . .
S16 C20A H20B 109.0 . .
H20A C20A H20B 107.8 . .
C20B C19B S15 117(2) . .
C20B C19B H19C 108.1 . .
S15 C19B H19C 108.1 . .
C20B C19B H19D 108.1 . .
S15 C19B H19D 108.1 . .
H19C C19B H19D 107.3 . .
C19B C20B S16 114(3) . .
C19B C20B H20C 108.8 . .
S16 C20B H20C 108.8 . .
C19B C20B H20D 108.8 . .
S16 C20B H20D 108.8 . .
H20C C20B H20D 107.7 . .
O4 Fe1 O4 101.23(17) . 2_755
O4 Fe1 O3 80.08(12) . .
O4 Fe1 O3 87.19(12) 2_755 .
O4 Fe1 O3 87.19(12) . 2_755
O4 Fe1 O3 80.08(12) 2_755 2_755
O3 Fe1 O3 159.92(18) . 2_755
O4 Fe1 O1 166.84(13) . .
O4 Fe1 O1 90.28(12) 2_755 .
O3 Fe1 O1 94.27(13) . .
O3 Fe1 O1 101.21(13) 2_755 .
O4 Fe1 O1 90.28(12) . 2_755
O4 Fe1 O1 166.84(13) 2_755 2_755
O3 Fe1 O1 101.21(13) . 2_755
O3 Fe1 O1 94.27(13) 2_755 2_755
O1 Fe1 O1 79.10(18) . 2_755
O2 C21 O1 126.9(5) . .
O2 C21 C21 119.7(3) . 2_755
O1 C21 C21 113.4(3) . 2_755
O5 C22 O3 126.8(4) . .
O5 C22 C23 119.2(5) . .
O3 C22 C23 114.0(4) . .
O6 C23 O4 126.3(4) . .
O6 C23 C22 120.2(4) . .
O4 C23 C22 113.5(4) . .
C21 O1 Fe1 117.0(3) . .
C21 O2 K1 121.8(3) . 3
C22 O3 Fe1 115.7(3) . .
C23 O4 Fe1 116.2(3) . .
C22 O5 K1 118.0(3) . .
C23 O6 K1 123.9(3) . .
C25 C24 C25 123.1(7) 2_655 .
C25 C24 I1 118.4(3) 2_655 .
C25 C24 I1 118.4(3) . .
C26 C25 C24 118.2(6) . .
C26 C25 H25 120.9 . .
C24 C25 H25 120.9 . .
C25 C26 C27 119.8(7) . .
C25 C26 H26 120.1 . .
C27 C26 H26 120.1 . .
C26 C27 C26 120.7(9) . 2_655
C26 C27 H27 119.6 . .
C26 C27 H27 119.6 2_655 .
O6 K1 O6 131.53(16) . 2_655
O6 K1 O2 113.42(11) . 4_645
O6 K1 O2 108.93(10) 2_655 4_645
O6 K1 O2 108.93(10) . 3_445
O6 K1 O2 113.42(11) 2_655 3_445
O2 K1 O2 56.92(14) 4_645 3_445
O6 K1 O5 58.16(10) . .
O6 K1 O5 90.10(10) 2_655 .
O2 K1 O5 155.83(11) 4_645 .
O2 K1 O5 102.35(10) 3_445 .
O6 K1 O5 90.10(10) . 2_655
O6 K1 O5 58.16(10) 2_655 2_655
O2 K1 O5 102.35(10) 4_645 2_655
O2 K1 O5 155.83(11) 3_445 2_655
O5 K1 O5 100.34(15) . 2_655

loop_
_geom_bond_atom_site_label_1
_geom_bond_atom_site_label_2
_geom_bond_distance
_geom_bond_site_symmetry_2
S1 C1 1.738(4) .
S1 C3 1.749(4) .
S2 C1 1.747(4) .
S2 C4 1.755(4) .
S3 C2 1.733(4) .
S3 C5 1.757(4) .
S4 C2 1.739(4) .
S4 C6 1.742(4) .
S5 C3 1.744(4) .
S5 C7 1.814(5) .
S6 C4 1.749(4) .
S6 C8 1.798(4) .
S7 C5 1.751(4) .
S7 C9 1.807(6) .
S8 C6 1.741(4) .
S8 C10 1.795(5) .
C1 C2 1.358(6) .
C3 C4 1.344(6) .
C5 C6 1.334(6) .
C7 C8 1.504(6) .
C7 H7A 0.9700 .
C7 H7B 0.9700 .
C8 H8A 0.9700 .
C8 H8B 0.9700 .
C9 C10 1.480(7) .
C9 H9A 0.9700 .
C9 H9B 0.9700 .
C10 H10A 0.9700 .
C10 H10B 0.9700 .
S9 C13 1.737(4) .
S9 C11 1.745(4) .
S10 C11 1.736(4) .
S10 C14 1.753(4) .
S11 C12 1.735(4) .
S11 C15 1.743(4) .
S12 C12 1.745(4) .
S12 C16 1.748(4) .
S13 C13 1.742(4) .
S13 C17B 1.75(4) .
S13 C17A 1.82(2) .
S14 C14 1.745(4) .
S14 C18A 1.781(6) .
S14 C18B 1.88(2) .
S15 C15 1.741(4) .
S15 C19B 1.84(4) .
S15 C19A 1.781(12) .
S16 C16 1.742(4) .
S16 C20B 1.69(2) .
S16 C20A 1.854(10) .
C11 C12 1.356(6) .
C13 C14 1.354(6) .
C15 C16 1.346(6) .
C17A C18A 1.52(2) .
C17A H17A 0.9700 .
C17A H17B 0.9700 .
C18A H18A 0.9700 .
C18A H18B 0.9700 .
C17B C18B 1.477(10) .
C17B H17C 0.9700 .
C17B H17D 0.9700 .
C18B H18C 0.9700 .
C18B H18D 0.9700 .
C19A C20A 1.488(17) .
C19A H19A 0.9700 .
C19A H19B 0.9700 .
C20A H20A 0.9700 .
C20A H20B 0.9700 .
C19B C20B 1.52(5) .
C19B H19C 0.9700 .
C19B H19D 0.9700 .
C20B H20C 0.9700 .
C20B H20D 0.9700 .
Fe1 O4 2.013(3) .
Fe1 O4 2.013(3) 2_755
Fe1 O3 2.019(3) .
Fe1 O3 2.019(3) 2_755
Fe1 O1 2.024(3) .
Fe1 O1 2.024(3) 2_755
C21 O2 1.220(5) .
C21 O1 1.280(5) .
C21 C21 1.560(10) 2_755
C22 O5 1.224(5) .
C22 O3 1.280(6) .
C22 C23 1.557(6) .
C23 O6 1.226(5) .
C23 O4 1.286(5) .
O2 K1 2.905(4) 3
O5 K1 2.942(4) .
O6 K1 2.758(3) .
I1 C24 2.078(7) .
C24 C25 1.385(6) 2_655
C24 C25 1.385(6) .
C25 C26 1.364(8) .
C25 H25 0.9300 .
C26 C27 1.395(8) .
C26 H26 0.9300 .
C27 C26 1.395(8) 2_655
C27 H27 0.9300 .
K1 O6 2.758(3) 2_655
K1 O2 2.905(4) 4_645
K1 O2 2.905(4) 3_445
K1 O5 2.942(4) 2_655
